data_1555708
loop_
_publ_author_name
'Kim, Seyong'
'Jo, Junyong'
'Lee, Dongwhan'

_publ_section_title
;
 Conformationally Distorted \p-Conjugation for Reaction-Based Detection of
 Nickel: Fluorescence Turn-on by Twist-and-Fragment.
;
_journal_issue 18
_journal_name_full 'Organic letters'
_journal_page_first 4530
_journal_page_last 4533
_journal_paper_doi 10.1021/acs.orglett.6b02140
_journal_volume 18
_journal_year 2016
_chemical_formula_moiety 'C18 H21 N3'
_chemical_formula_sum 'C18 H21 N3'
_chemical_formula_weight 279.38
_chemical_name_systematic 2-(2,6-Diisopropylphenyl)-2H-benzotriazole
_space_group_crystal_system orthorhombic
_space_group_IT_number 33
_space_group_name_Hall 'P 2c -2n'
_space_group_name_H-M_alt 'P n a 21'
_atom_sites_solution_hydrogens geom
_atom_sites_solution_primary direct
_audit_creation_date 2016-06-13
_audit_creation_method
;
Olex2 1.2
(compiled 2016.02.19 svn.r3266 for OlexSys, GUI svn.r5155)
;
_cell_angle_alpha 90
_cell_angle_beta 90
_cell_angle_gamma 90
_cell_formula_units_Z 8
_cell_length_a 14.58554(8)
_cell_length_b 8.33918(5)
_cell_length_c 25.4351(2)
_cell_measurement_reflns_used 38753
_cell_measurement_temperature 99.95(16)
_cell_measurement_theta_max 76.2720
_cell_measurement_theta_min 5.2360
_cell_volume 3093.71(3)
_computing_cell_refinement 'CrysAlisPro 1.171.38.41 (Rigaku OD, 2015)'
_computing_data_collection 'CrysAlisPro 1.171.38.41 (Rigaku OD, 2015)'
_computing_data_reduction 'CrysAlisPro 1.171.38.41 (Rigaku OD, 2015)'
_computing_molecular_graphics 'Olex2 (Dolomanov et al., 2009)'
_computing_publication_material 'Olex2 (Dolomanov et al., 2009)'
_computing_structure_refinement 'ShelXL (Sheldrick, 2015)'
_computing_structure_solution 'ShelXT (Sheldrick, 2015)'
_diffrn_ambient_environment N~2~
_diffrn_ambient_temperature 99.95(16)
_diffrn_detector 'CCD plate'
_diffrn_detector_area_resol_mean 5.2262
_diffrn_detector_type AtlasS2
_diffrn_measured_fraction_theta_full 1.000
_diffrn_measured_fraction_theta_max 0.999
_diffrn_measurement_details
;
List of Runs (angles in degrees, time in seconds):

  # Type    Start    End  Width  t~exp~   \w     \q     \k     \f   Frames
--------------------------------------------------------------------------
  1  \w   -113.00 -13.00   1.00    3.08    --  -41.24 -57.00  60.00  100
  2  \w   -116.00 -17.00   1.00    3.08    --  -41.24 -38.00 120.00   99
  3  \w    -96.00  -2.00   1.00    3.08    --  -41.24 125.00-150.00   94
  4  \w     39.00 138.00   1.00    6.67    --  112.00 -45.00-120.00   99
  5  \w     36.00 145.00   1.00    6.67    --  112.00 -77.00-180.00  109
  6  \w     86.00 178.00   1.00    6.67    --  112.00  45.00-120.00   92
  7  \w     62.00 109.00   1.00    6.67    --  112.00 -94.00 150.00   47
  8  \w    126.00 153.00   1.00    6.67    --  112.00  15.00-180.00   27
  9  \w     45.00  85.00   1.00    6.67    --  112.00 -94.00 120.00   40
 10  \w    111.00 175.00   1.00    6.67    --  112.00 111.00  90.00   64
 11  \w     39.00 136.00   1.00    6.67    --  112.00 -45.00  90.00   97
 12  \w     49.00 156.00   1.00    6.67    --  112.00 -15.00  60.00  107
 13  \w     72.00 104.00   1.00    6.67    --  112.00 -30.00 -30.00   32
 14  \w    -20.00   6.00   1.00   65.19    --  -41.49  77.00  60.00   26
 15  \w   -118.00  -9.00   1.00    1.83    --  -41.49 -77.00-120.00  109
 16  \w   -115.00 -13.00   1.00    1.83    --  -41.49 -57.00 -60.00  102
 17  \w      1.00  82.00   1.00    1.83    --   41.49 -99.00  90.00   81
 18  \w    -33.00  66.00   1.00    1.83    --   41.49 -38.00 120.00   99
 19  \w     36.00 116.00   1.00    4.63    --  112.00-111.00  60.00   80
 20  \w     84.00 178.00   1.00    4.63    --  112.00  30.00-180.00   94
 21  \w     84.00 178.00   1.00    4.63    --  112.00  30.00  90.00   94
 22  \w     86.00 178.00   1.00    4.63    --  112.00  45.00  30.00   92
 23  \w     83.00 139.00   1.00    4.63    --  112.00  61.00 -30.00   56
 24  \w     86.00 178.00   1.00    4.63    --  112.00  45.00 -60.00   92
 25  \w   -118.00  -9.00   1.00    1.83    --  -41.49 -77.00 -60.00  109
 26  \w   -118.00  -9.00   1.00    1.83    --  -41.49 -77.00  30.00  109
 27  \w     17.00 116.00   1.00    1.83    --   41.49  38.00-180.00   99
 28  \w      9.00 118.00   1.00    1.83    --   41.49  77.00 -90.00  109
 29  \w      1.00  82.00   1.00    1.83    --   41.49 -99.00   0.00   81
 30  \w      9.00 118.00   1.00    1.83    --   41.49  77.00-180.00  109
 31  \w     83.00 178.00   1.00    4.63    --  112.00  61.00 120.00   95
 32  \w     79.00 178.00   1.00    4.63    --  112.00  77.00  30.00   99
 33  \w     83.00 178.00   1.00    4.63    --  112.00  61.00   0.00   95
 34  \w     83.00 178.00   1.00    4.63    --  112.00  61.00  90.00   95
 35  \w     36.00 116.00   1.00    4.63    --  112.00-111.00 -60.00   80
 36  \w     79.00 178.00   1.00    4.63    --  112.00  77.00-120.00   99
 37  \w     79.00 178.00   1.00    4.63    --  112.00  77.00 150.00   99
 38  \w     83.00 178.00   1.00    4.63    --  112.00  61.00 -60.00   95
 39  \w     79.00 178.00   1.00    4.63    --  112.00  77.00-180.00   99
;
_diffrn_measurement_device 'four-circle diffractometer'
_diffrn_measurement_device_type 'SuperNova, Dual, Cu at zero, AtlasS2'
_diffrn_measurement_method '\w scans'
_diffrn_orient_matrix_type 'CrysAlisPro convention (1999,Acta A55,543-557)'
_diffrn_orient_matrix_UB_11 -0.0950453000
_diffrn_orient_matrix_UB_12 0.0683266000
_diffrn_orient_matrix_UB_13 -0.0139389000
_diffrn_orient_matrix_UB_21 -0.0453104000
_diffrn_orient_matrix_UB_22 -0.1565851000
_diffrn_orient_matrix_UB_23 0.0189763000
_diffrn_orient_matrix_UB_31 -0.0084378000
_diffrn_orient_matrix_UB_32 0.0702655000
_diffrn_orient_matrix_UB_33 0.0558027000
_diffrn_radiation_monochromator mirror
_diffrn_radiation_probe x-ray
_diffrn_radiation_type CuK\a
_diffrn_radiation_wavelength 1.54184
_diffrn_reflns_av_R_equivalents 0.0404
_diffrn_reflns_av_unetI/netI 0.0164
_diffrn_reflns_Laue_measured_fraction_full 1.000
_diffrn_reflns_Laue_measured_fraction_max 0.999
_diffrn_reflns_limit_h_max 18
_diffrn_reflns_limit_h_min -18
_diffrn_reflns_limit_k_max 10
_diffrn_reflns_limit_k_min -10
_diffrn_reflns_limit_l_max 31
_diffrn_reflns_limit_l_min -29
_diffrn_reflns_number 59705
_diffrn_reflns_point_group_measured_fraction_full 0.961
_diffrn_reflns_point_group_measured_fraction_max 0.958
_diffrn_reflns_theta_full 67.684
_diffrn_reflns_theta_max 76.660
_diffrn_reflns_theta_min 3.475
_diffrn_source 'micro-focus sealed X-ray tube'
_diffrn_source_type 'SuperNova (Cu) X-ray Source'
_exptl_absorpt_coefficient_mu 0.556
_exptl_absorpt_correction_T_max 0.967
_exptl_absorpt_correction_T_min 0.907
_exptl_absorpt_correction_type gaussian
_exptl_absorpt_process_details
;
CrysAlisPro 1.171.38.41 (Rigaku Oxford Diffraction, 2015)
Numerical absorption correction based on gaussian integration over
			a multifaceted crystal model
Empirical absorption correction using spherical harmonics,
 implemented in SCALE3 ABSPACK scaling algorithm.
;
_exptl_crystal_colour 'clear orangish white'
_exptl_crystal_colour_lustre clear
_exptl_crystal_colour_modifier orangish
_exptl_crystal_colour_primary white
_exptl_crystal_density_diffrn 1.200
_exptl_crystal_description irregular
_exptl_crystal_F_000 1200
_exptl_crystal_recrystallization_method
'prepared by slow evaporation of methanol solution of this material under ambient condition.'
_exptl_crystal_size_max 0.244
_exptl_crystal_size_mid 0.164
_exptl_crystal_size_min 0.084
_refine_diff_density_max 0.255
_refine_diff_density_min -0.199
_refine_diff_density_rms 0.034
_refine_ls_abs_structure_details
;
 Flack x determined using 2779 quotients [(I+)-(I-)]/[(I+)+(I-)]
 (Parsons, Flack and Wagner, Acta Cryst. B69 (2013) 249-259).
;
_refine_ls_abs_structure_Flack 0.40(13)
_refine_ls_extinction_method none
_refine_ls_goodness_of_fit_ref 1.045
_refine_ls_hydrogen_treatment constr
_refine_ls_matrix_type full
_refine_ls_number_parameters 387
_refine_ls_number_reflns 6242
_refine_ls_number_restraints 1
_refine_ls_restrained_S_all 1.045
_refine_ls_R_factor_all 0.0324
_refine_ls_R_factor_gt 0.0320
_refine_ls_shift/su_max 0.000
_refine_ls_shift/su_mean 0.000
_refine_ls_structure_factor_coef Fsqd
_refine_ls_weighting_details 'w=1/[\s^2^(Fo^2^)+(0.0536P)^2^+0.4528P] where P=(Fo^2^+2Fc^2^)/3'
_refine_ls_weighting_scheme calc
_refine_ls_wR_factor_gt 0.0864
_refine_ls_wR_factor_ref 0.0870
_reflns_Friedel_coverage 0.874
_reflns_Friedel_fraction_full 0.919
_reflns_Friedel_fraction_max 0.915
_reflns_number_gt 6133
_reflns_number_total 6242
_reflns_threshold_expression 'I > 2\s(I)'
_cod_data_source_file ol6b02140_si_002.cif
_cod_data_source_block exp_196
_cod_database_code 1555708
_chemical_oxdiff_formula C18H21N3
_chemical_oxdiff_usercomment SK-1-70B/MeOH
_shelx_space_group_comment
;
The symmetry employed for this shelxl refinement is uniquely defined
by the following loop, which should always be used as a source of
symmetry information in preference to the above space-group names.
They are only intended as comments.
;
_reflns_odcompleteness_completeness 99.94
_reflns_odcompleteness_iscentric 1
_reflns_odcompleteness_theta 66.97
_olex2_refinement_description
;
1. Fixed Uiso
 At 1.2 times of:
  All C(H) groups
 At 1.5 times of:
  All C(H,H,H) groups
2.a Ternary CH refined with riding coordinates:
 C00G(H00G), C00P(H00P), C00H(H00H), C00Y(H00Y)
2.b Aromatic/amide H refined with riding coordinates:
 C00J(H00J), C00K(H00K), C00M(H00M), C00S(H00S), C00T(H00T), C00W(H00W),
 C013(H013), C00E(H00E), C00F(H00F), C00N(H00N), C00O(H00O), C00U(H00U),
 C00V(H00V), C011(H011)
2.c Idealised Me refined as rotating group:
 C00X(H00a,H00b,H00c), C012(H01a,H01b,H01c), C014(H01d,H01e,H01f), C015(H01g,
 H01h,H01i), C00I(H00d,H00i,H00l), C00Z(H00q,H00r,H00x), C010(H01j,H01k,H01l),
 C016(H01m,H01n,H01o)
;
_shelx_shelxl_version_number 2014/7
_olex2_date_sample_data_collection 2016-02-03
_olex2_exptl_crystal_mounting_method 'was placed onto a nylon loop with Paratone-N oil'
_olex2_submission_original_sample_id SK-1-70B
_olex2_submission_special_instructions 'No special instructions were received'
_oxdiff_exptl_absorpt_empirical_details
;
Empirical correction (ABSPACK) includes:
- Absorption correction using spherical harmonics
- Frame scaling
- B-factor correction
;
_oxdiff_exptl_absorpt_empirical_full_max 2.157
_oxdiff_exptl_absorpt_empirical_full_min 0.465

loop_
_space_group_symop_operation_xyz
'x, y, z'
'-x, -y, z+1/2'
'x+1/2, -y+1/2, z'
'-x+1/2, y+1/2, z+1/2'

loop_
_atom_site_label
_atom_site_type_symbol
_atom_site_fract_x
_atom_site_fract_y
_atom_site_fract_z
_atom_site_U_iso_or_equiv
_atom_site_adp_type
_atom_site_occupancy
_atom_site_site_symmetry_order
_atom_site_calc_flag
_atom_site_refinement_flags_posn
N001 N 0.55049(12) 0.75045(17) 0.63164(7) 0.0213(3) Uani 1 1 d .
N005 N 0.46616(10) 0.70893(19) 0.61630(6) 0.0244(3) Uani 1 1 d .
N006 N 0.57689(11) 0.7076(2) 0.67961(6) 0.0259(3) Uani 1 1 d .
C00A C 0.43398(12) 0.6286(2) 0.65901(7) 0.0228(4) Uani 1 1 d .
C00C C 0.60772(11) 0.8482(2) 0.59808(7) 0.0226(4) Uani 1 1 d .
C00D C 0.50270(12) 0.6277(2) 0.69807(7) 0.0238(4) Uani 1 1 d .
C00G C 0.52634(14) 1.0930(2) 0.63657(9) 0.0294(4) Uani 1 1 d .
H00G H 0.4874 1.0085 0.6513 0.035 Uiso 1 1 calc R
C00J C 0.72327(13) 0.8709(2) 0.53219(8) 0.0266(4) Uani 1 1 d .
H00J H 0.7655 0.8251 0.5093 0.032 Uiso 1 1 calc R
C00K C 0.71241(13) 1.0362(2) 0.53308(9) 0.0303(4) Uani 1 1 d .
H00K H 0.7477 1.1001 0.5110 0.036 Uiso 1 1 calc R
C00L C 0.67168(13) 0.7724(2) 0.56524(8) 0.0231(4) Uani 1 1 d .
C00M C 0.64949(13) 1.1068(2) 0.56663(9) 0.0297(4) Uani 1 1 d .
H00M H 0.6437 1.2179 0.5671 0.036 Uiso 1 1 calc R
C00P C 0.68721(12) 0.5919(2) 0.56700(8) 0.0237(4) Uani 1 1 d .
H00P H 0.6283 0.5402 0.5745 0.028 Uiso 1 1 calc R
C00Q C 0.59465(12) 1.0138(2) 0.59974(8) 0.0259(4) Uani 1 1 d .
C00S C 0.40535(13) 0.4786(2) 0.75429(9) 0.0311(4) Uani 1 1 d .
H00S H 0.3939 0.4264 0.7859 0.037 Uiso 1 1 calc R
C00T C 0.33571(13) 0.4815(2) 0.71506(9) 0.0309(4) Uani 1 1 d .
H00T H 0.2800 0.4316 0.7220 0.037 Uiso 1 1 calc R
C00W C 0.34780(13) 0.5550(2) 0.66747(8) 0.0282(4) Uani 1 1 d .
H00W H 0.3019 0.5565 0.6421 0.034 Uiso 1 1 calc R
C00X C 0.75361(14) 0.5506(2) 0.61165(8) 0.0294(4) Uani 1 1 d .
H00A H 0.8126 0.5968 0.6044 0.044 Uiso 1 1 calc GR
H00B H 0.7594 0.4363 0.6144 0.044 Uiso 1 1 calc GR
H00C H 0.7305 0.5930 0.6441 0.044 Uiso 1 1 calc GR
C012 C 0.72323(14) 0.5252(2) 0.51509(9) 0.0291(4) Uani 1 1 d .
H01A H 0.6860 0.5641 0.4867 0.044 Uiso 1 1 calc GR
H01B H 0.7208 0.4102 0.5159 0.044 Uiso 1 1 calc GR
H01C H 0.7855 0.5593 0.5100 0.044 Uiso 1 1 calc GR
C013 C 0.48863(14) 0.5504(2) 0.74681(8) 0.0307(4) Uani 1 1 d .
H013 H 0.5338 0.5484 0.7726 0.037 Uiso 1 1 calc R
C014 C 0.46437(16) 1.2108(3) 0.60751(10) 0.0409(5) Uani 1 1 d .
H01D H 0.5001 1.3002 0.5954 0.061 Uiso 1 1 calc GR
H01E H 0.4173 1.2484 0.6309 0.061 Uiso 1 1 calc GR
H01F H 0.4367 1.1581 0.5780 0.061 Uiso 1 1 calc GR
C015 C 0.57604(17) 1.1740(3) 0.68192(11) 0.0491(6) Uani 1 1 d .
H01G H 0.6124 1.0962 0.7003 0.074 Uiso 1 1 calc GR
H01H H 0.5320 1.2198 0.7056 0.074 Uiso 1 1 calc GR
H01I H 0.6151 1.2571 0.6685 0.074 Uiso 1 1 calc GR
N002 N 0.82892(10) 0.8004(2) 0.32148(6) 0.0253(3) Uani 1 1 d .
N003 N 0.71513(10) 0.78556(19) 0.38296(6) 0.0235(3) Uani 1 1 d .
N004 N 0.80085(12) 0.75142(16) 0.36886(7) 0.0214(3) Uani 1 1 d .
C00B C 0.75348(12) 0.8767(2) 0.30281(7) 0.0235(4) Uani 1 1 d .
C00E C 0.97872(12) 0.6252(2) 0.46413(8) 0.0269(4) Uani 1 1 d .
H00E H 1.0219 0.6696 0.4867 0.032 Uiso 1 1 calc R
C00F C 0.59558(12) 0.9350(2) 0.33098(8) 0.0271(4) Uani 1 1 d .
H00F H 0.5484 0.9279 0.3554 0.033 Uiso 1 1 calc R
C00H C 0.93398(12) 0.9072(2) 0.43540(8) 0.0246(4) Uani 1 1 d .
H00H H 0.8751 0.9555 0.4257 0.030 Uiso 1 1 calc R
C00I C 0.96104(13) 0.9713(2) 0.48953(8) 0.0290(4) Uani 1 1 d .
H00D H 0.9188 0.9319 0.5155 0.043 Uiso 1 1 calc GR
H00I H 0.9594 1.0863 0.4891 0.043 Uiso 1 1 calc GR
H00L H 1.0219 0.9358 0.4980 0.043 Uiso 1 1 calc GR
C00N C 0.74033(14) 0.9570(2) 0.25423(8) 0.0298(4) Uani 1 1 d .
H00N H 0.7867 0.9644 0.2292 0.036 Uiso 1 1 calc R
C00O C 0.97098(13) 0.4600(2) 0.46048(9) 0.0291(4) Uani 1 1 d .
H00O H 1.0091 0.3948 0.4805 0.035 Uiso 1 1 calc R
C00R C 0.85899(11) 0.6519(2) 0.40105(7) 0.0226(3) Uani 1 1 d .
C00U C 0.90691(13) 0.3913(2) 0.42728(8) 0.0276(4) Uani 1 1 d .
H00U H 0.9025 0.2802 0.4253 0.033 Uiso 1 1 calc R
C00V C 0.58422(13) 1.0116(2) 0.28381(9) 0.0295(4) Uani 1 1 d .
H00V H 0.5277 1.0576 0.2762 0.035 Uiso 1 1 calc R
C00Y C 0.78079(13) 0.4100(2) 0.35887(8) 0.0280(4) Uani 1 1 d .
H00Y H 0.7378 0.4937 0.3477 0.034 Uiso 1 1 calc R
C00Z C 1.00511(14) 0.9570(2) 0.39387(9) 0.0304(4) Uani 1 1 d .
H00Q H 1.0633 0.9097 0.4022 0.046 Uiso 1 1 calc GR
H00R H 1.0109 1.0717 0.3936 0.046 Uiso 1 1 calc GR
H00X H 0.9855 0.9207 0.3599 0.046 Uiso 1 1 calc GR
C007 C 0.68313(12) 0.8670(2) 0.34061(7) 0.0226(4) Uani 1 1 d .
C008 C 0.92261(13) 0.7260(2) 0.43438(8) 0.0229(4) Uani 1 1 d .
C009 C 0.84877(12) 0.4857(2) 0.39668(8) 0.0247(4) Uani 1 1 d .
C010 C 0.72514(17) 0.2761(3) 0.38417(10) 0.0396(5) Uani 1 1 d .
H01J H 0.7649 0.1879 0.3925 0.059 Uiso 1 1 calc GR
H01K H 0.6785 0.2408 0.3602 0.059 Uiso 1 1 calc GR
H01L H 0.6969 0.3151 0.4158 0.059 Uiso 1 1 calc GR
C011 C 0.65545(14) 1.0231(2) 0.24627(8) 0.0307(4) Uani 1 1 d .
H011 H 0.6443 1.0775 0.2150 0.037 Uiso 1 1 calc R
C016 C 0.83071(16) 0.3496(3) 0.30994(10) 0.0437(5) Uani 1 1 d .
H01M H 0.8617 0.4375 0.2932 0.066 Uiso 1 1 calc GR
H01N H 0.7872 0.3039 0.2860 0.066 Uiso 1 1 calc GR
H01O H 0.8747 0.2696 0.3199 0.066 Uiso 1 1 calc GR

loop_
_atom_site_aniso_label
_atom_site_aniso_U_11
_atom_site_aniso_U_22
_atom_site_aniso_U_33
_atom_site_aniso_U_23
_atom_site_aniso_U_13
_atom_site_aniso_U_12
N001 0.0227(8) 0.0219(7) 0.0193(9) 0.0011(5) 0.0004(7) -0.0002(5)
N005 0.0233(7) 0.0251(7) 0.0249(8) 0.0002(7) 0.0000(6) -0.0007(6)
N006 0.0264(7) 0.0294(8) 0.0220(8) 0.0034(7) 0.0006(6) -0.0012(6)
C00A 0.0252(8) 0.0191(7) 0.0240(9) -0.0003(6) 0.0030(7) 0.0016(6)
C00C 0.0238(8) 0.0244(8) 0.0198(9) 0.0030(6) 0.0006(7) -0.0021(7)
C00D 0.0257(8) 0.0224(8) 0.0233(9) 0.0011(7) 0.0027(7) 0.0005(6)
C00G 0.0317(9) 0.0227(8) 0.0337(11) -0.0016(8) 0.0090(8) -0.0007(7)
C00J 0.0278(8) 0.0268(9) 0.0251(10) 0.0017(7) 0.0041(7) 0.0002(7)
C00K 0.0306(10) 0.0284(9) 0.0320(11) 0.0057(8) 0.0073(8) -0.0020(7)
C00L 0.0225(9) 0.0256(8) 0.0212(9) 0.0001(7) -0.0015(7) -0.0003(6)
C00M 0.0334(9) 0.0211(8) 0.0347(11) 0.0045(8) 0.0045(8) 0.0003(7)
C00P 0.0233(8) 0.0237(8) 0.0241(9) 0.0009(7) 0.0026(7) -0.0016(6)
C00Q 0.0261(8) 0.0259(8) 0.0258(10) 0.0002(7) 0.0020(7) 0.0000(7)
C00S 0.0338(9) 0.0311(9) 0.0283(11) 0.0078(8) 0.0079(8) 0.0011(8)
C00T 0.0268(9) 0.0294(9) 0.0367(12) 0.0025(8) 0.0077(8) -0.0025(7)
C00W 0.0249(8) 0.0295(9) 0.0302(10) 0.0003(8) 0.0009(7) -0.0019(7)
C00X 0.0310(9) 0.0280(8) 0.0292(10) 0.0034(7) -0.0020(8) 0.0024(7)
C012 0.0338(9) 0.0239(8) 0.0297(10) -0.0016(8) 0.0051(8) -0.0003(7)
C013 0.0312(9) 0.0358(10) 0.0250(10) 0.0063(8) 0.0001(8) -0.0005(8)
C014 0.0385(11) 0.0348(10) 0.0495(14) 0.0035(10) 0.0113(10) 0.0110(9)
C015 0.0438(12) 0.0630(15) 0.0405(13) -0.0190(12) 0.0074(10) -0.0028(12)
N002 0.0253(7) 0.0286(8) 0.0220(8) 0.0033(7) -0.0006(6) 0.0010(6)
N003 0.0228(7) 0.0230(7) 0.0246(8) 0.0015(7) 0.0003(6) 0.0007(6)
N004 0.0231(8) 0.0206(8) 0.0204(9) 0.0002(6) -0.0012(7) 0.0002(5)
C00B 0.0246(8) 0.0233(8) 0.0228(9) 0.0005(7) -0.0015(7) -0.0004(6)
C00E 0.0261(8) 0.0304(9) 0.0244(9) 0.0012(7) -0.0042(7) 0.0010(7)
C00F 0.0236(9) 0.0272(8) 0.0305(11) 0.0003(7) 0.0016(7) 0.0008(7)
C00H 0.0255(8) 0.0236(9) 0.0248(10) 0.0013(7) -0.0017(7) 0.0003(7)
C00I 0.0295(9) 0.0284(9) 0.0290(11) -0.0012(7) -0.0020(7) -0.0024(7)
C00N 0.0300(9) 0.0351(10) 0.0243(10) 0.0063(8) -0.0007(8) 0.0001(8)
C00O 0.0305(9) 0.0287(9) 0.0281(10) 0.0054(7) -0.0035(8) 0.0052(7)
C00R 0.0222(7) 0.0253(8) 0.0205(9) 0.0022(7) 0.0003(7) 0.0020(6)
C00U 0.0315(9) 0.0220(8) 0.0294(10) 0.0003(7) 0.0001(8) 0.0023(7)
C00V 0.0266(8) 0.0260(9) 0.0360(11) 0.0032(8) -0.0056(8) 0.0021(7)
C00Y 0.0300(9) 0.0220(8) 0.0318(10) -0.0017(7) -0.0049(8) 0.0002(7)
C00Z 0.0324(9) 0.0278(9) 0.0310(10) 0.0026(8) 0.0020(8) -0.0015(7)
C007 0.0249(8) 0.0191(8) 0.0239(9) -0.0010(6) -0.0011(7) -0.0014(6)
C008 0.0238(9) 0.0243(8) 0.0205(9) 0.0010(7) 0.0008(7) 0.0007(7)
C009 0.0261(8) 0.0241(8) 0.0239(9) 0.0001(7) -0.0002(7) 0.0017(6)
C010 0.0431(11) 0.0316(10) 0.0442(13) -0.0005(9) -0.0089(10) -0.0104(9)
C011 0.0321(9) 0.0329(10) 0.0270(11) 0.0075(8) -0.0058(8) 0.0005(8)
C016 0.0398(11) 0.0590(14) 0.0322(12) -0.0131(10) -0.0050(9) 0.0031(10)

loop_
_atom_type_symbol
_atom_type_description
_atom_type_scat_dispersion_real
_atom_type_scat_dispersion_imag
_atom_type_scat_source
C C 0.0181 0.0091 'International Tables Vol C Tables 4.2.6.8 and 6.1.1.4'
H H 0.0000 0.0000 'International Tables Vol C Tables 4.2.6.8 and 6.1.1.4'
N N 0.0311 0.0180 'International Tables Vol C Tables 4.2.6.8 and 6.1.1.4'

loop_
_exptl_crystal_face_index_h
_exptl_crystal_face_index_k
_exptl_crystal_face_index_l
_exptl_crystal_face_perp_dist
0 2 15 0.0724
-1 -3 -14 0.0585
1 -5 -6 0.0215
-9 0 6 0.0995
2 5 3 0.0785
2 5 -4 0.0825
-2 -5 -1 0.0127
9 0 2 0.1330
-7 3 5 0.1043
6 0 13 0.1146
8 -2 4 0.1179
7 -3 -7 0.0959
2 -2 -14 0.0697
-8 2 -5 0.1051
0 3 15 0.0728
7 3 -7 0.1240
0 -2 -15 0.0573
-6 -4 -5 0.0554
-7 -4 -2 0.0559
-1 5 -3 0.0664
1 -5 -2 0.0196
0 5 -7 0.0647
0 3 15 0.0707
5 4 -5 0.1083
-5 -5 2 0.0444
0 5 -3 0.0705
0 -5 -1 0.0127
5 -4 8 0.0745
-1 2 15 0.0722
2 -3 -14 0.0600
4 -4 -6 0.0538
1 5 8 0.0727
-1 -5 -6 0.0202
2 5 -6 0.0856
0 5 2 0.0731
0 5 6 0.0752
0 5 9 0.0760
-1 2 15 0.0704
0 -5 1 0.0120
0 5 -6 0.0665
-1 3 14 0.0688
1 5 -3 0.0760
-1 -5 0 0.0102

loop_
_geom_angle_atom_site_label_1
_geom_angle_atom_site_label_2
_geom_angle_atom_site_label_3
_geom_angle
N005 N001 C00C 120.35(16)
N006 N001 N005 117.74(16)
N006 N001 C00C 121.77(16)
N001 N005 C00A 102.24(15)
N001 N006 C00D 102.65(15)
N005 C00A C00D 108.67(15)
N005 C00A C00W 129.91(18)
C00D C00A C00W 121.42(17)
C00L C00C N001 118.77(16)
C00Q C00C N001 117.49(16)
C00Q C00C C00L 123.73(17)
N006 C00D C00A 108.70(16)
N006 C00D C013 130.16(18)
C00A C00D C013 121.14(17)
C00Q C00G H00G 107.7
C00Q C00G C014 111.72(18)
C00Q C00G C015 110.38(17)
C014 C00G H00G 107.7
C015 C00G H00G 107.7
C015 C00G C014 111.31(19)
C00K C00J H00J 119.6
C00K C00J C00L 120.88(18)
C00L C00J H00J 119.6
C00J C00K H00K 119.7
C00M C00K C00J 120.53(18)
C00M C00K H00K 119.7
C00C C00L C00P 121.80(17)
C00J C00L C00C 116.87(17)
C00J C00L C00P 121.28(18)
C00K C00M H00M 119.5
C00K C00M C00Q 121.01(18)
C00Q C00M H00M 119.5
C00L C00P H00P 108.1
C00L C00P C00X 109.76(16)
C00L C00P C012 112.71(16)
C00X C00P H00P 108.1
C012 C00P H00P 108.1
C012 C00P C00X 109.99(15)
C00C C00Q C00G 122.61(17)
C00C C00Q C00M 116.96(17)
C00M C00Q C00G 120.41(17)
C00T C00S H00S 119.0
C013 C00S H00S 119.0
C013 C00S C00T 121.91(19)
C00S C00T H00T 118.8
C00W C00T C00S 122.38(17)
C00W C00T H00T 118.8
C00A C00W H00W 121.8
C00T C00W C00A 116.31(18)
C00T C00W H00W 121.8
C00P C00X H00A 109.5
C00P C00X H00B 109.5
C00P C00X H00C 109.5
H00A C00X H00B 109.5
H00A C00X H00C 109.5
H00B C00X H00C 109.5
C00P C012 H01A 109.5
C00P C012 H01B 109.5
C00P C012 H01C 109.5
H01A C012 H01B 109.5
H01A C012 H01C 109.5
H01B C012 H01C 109.5
C00D C013 H013 121.6
C00S C013 C00D 116.82(19)
C00S C013 H013 121.6
C00G C014 H01D 109.5
C00G C014 H01E 109.5
C00G C014 H01F 109.5
H01D C014 H01E 109.5
H01D C014 H01F 109.5
H01E C014 H01F 109.5
C00G C015 H01G 109.5
C00G C015 H01H 109.5
C00G C015 H01I 109.5
H01G C015 H01H 109.5
H01G C015 H01I 109.5
H01H C015 H01I 109.5
N004 N002 C00B 102.15(15)
N004 N003 C007 102.50(15)
N002 N004 C00R 120.52(15)
N003 N004 N002 117.72(16)
N003 N004 C00R 121.49(16)
N002 C00B C00N 129.49(17)
N002 C00B C007 108.97(16)
C007 C00B C00N 121.54(17)
C00O C00E H00E 119.5
C00O C00E C008 120.98(18)
C008 C00E H00E 119.5
C00V C00F H00F 121.7
C00V C00F C007 116.52(18)
C007 C00F H00F 121.7
C00I C00H H00H 108.0
C00I C00H C00Z 110.49(16)
C00Z C00H H00H 108.0
C008 C00H H00H 108.0
C008 C00H C00I 113.00(16)
C008 C00H C00Z 109.29(16)
C00H C00I H00D 109.5
C00H C00I H00I 109.5
C00H C00I H00L 109.5
H00D C00I H00I 109.5
H00D C00I H00L 109.5
H00I C00I H00L 109.5
C00B C00N H00N 121.9
C011 C00N C00B 116.15(18)
C011 C00N H00N 121.9
C00E C00O H00O 119.7
C00U C00O C00E 120.50(17)
C00U C00O H00O 119.7
C008 C00R N004 118.65(16)
C009 C00R N004 117.57(15)
C009 C00R C008 123.78(16)
C00O C00U H00U 119.4
C00O C00U C009 121.17(17)
C009 C00U H00U 119.4
C00F C00V H00V 118.9
C00F C00V C011 122.30(17)
C011 C00V H00V 118.9
C009 C00Y H00Y 107.7
C009 C00Y C010 112.66(18)
C009 C00Y C016 109.98(16)
C010 C00Y H00Y 107.7
C010 C00Y C016 110.91(19)
C016 C00Y H00Y 107.7
C00H C00Z H00Q 109.5
C00H C00Z H00R 109.5
C00H C00Z H00X 109.5
H00Q C00Z H00R 109.5
H00Q C00Z H00X 109.5
H00R C00Z H00X 109.5
N003 C007 C00B 108.66(15)
N003 C007 C00F 130.32(17)
C00B C007 C00F 121.01(17)
C00E C008 C00H 121.69(18)
C00E C008 C00R 116.79(17)
C00R C008 C00H 121.40(17)
C00R C009 C00Y 122.15(16)
C00U C009 C00R 116.77(17)
C00U C009 C00Y 121.03(16)
C00Y C010 H01J 109.5
C00Y C010 H01K 109.5
C00Y C010 H01L 109.5
H01J C010 H01K 109.5
H01J C010 H01L 109.5
H01K C010 H01L 109.5
C00N C011 C00V 122.47(19)
C00N C011 H011 118.8
C00V C011 H011 118.8
C00Y C016 H01M 109.5
C00Y C016 H01N 109.5
C00Y C016 H01O 109.5
H01M C016 H01N 109.5
H01M C016 H01O 109.5
H01N C016 H01O 109.5

loop_
_geom_bond_atom_site_label_1
_geom_bond_atom_site_label_2
_geom_bond_distance
N001 N005 1.336(2)
N001 N006 1.328(2)
N001 C00C 1.446(2)
N005 C00A 1.360(2)
N006 C00D 1.355(2)
C00A C00D 1.411(3)
C00A C00W 1.415(2)
C00C C00L 1.403(3)
C00C C00Q 1.394(3)
C00D C013 1.412(3)
C00G H00G 0.9800
C00G C00Q 1.519(3)
C00G C014 1.526(3)
C00G C015 1.521(3)
C00J H00J 0.9300
C00J C00K 1.388(3)
C00J C00L 1.395(3)
C00K H00K 0.9300
C00K C00M 1.384(3)
C00L C00P 1.523(2)
C00M H00M 0.9300
C00M C00Q 1.397(3)
C00P H00P 0.9800
C00P C00X 1.532(3)
C00P C012 1.526(3)
C00S H00S 0.9300
C00S C00T 1.424(3)
C00S C013 1.367(3)
C00T H00T 0.9300
C00T C00W 1.368(3)
C00W H00W 0.9300
C00X H00A 0.9600
C00X H00B 0.9600
C00X H00C 0.9600
C012 H01A 0.9600
C012 H01B 0.9600
C012 H01C 0.9600
C013 H013 0.9300
C014 H01D 0.9600
C014 H01E 0.9600
C014 H01F 0.9600
C015 H01G 0.9600
C015 H01H 0.9600
C015 H01I 0.9600
N002 N004 1.337(2)
N002 C00B 1.357(2)
N003 N004 1.332(2)
N003 C007 1.356(2)
N004 C00R 1.442(2)
C00B C00N 1.419(3)
C00B C007 1.408(2)
C00E H00E 0.9300
C00E C00O 1.385(3)
C00E C008 1.396(3)
C00F H00F 0.9300
C00F C00V 1.369(3)
C00F C007 1.418(2)
C00H H00H 0.9800
C00H C00I 1.529(3)
C00H C00Z 1.538(3)
C00H C008 1.520(3)
C00I H00D 0.9600
C00I H00I 0.9600
C00I H00L 0.9600
C00N H00N 0.9300
C00N C011 1.370(3)
C00O H00O 0.9300
C00O C00U 1.384(3)
C00R C008 1.401(3)
C00R C009 1.398(2)
C00U H00U 0.9300
C00U C009 1.394(3)
C00V H00V 0.9300
C00V C011 1.414(3)
C00Y H00Y 0.9800
C00Y C009 1.519(3)
C00Y C010 1.523(3)
C00Y C016 1.527(3)
C00Z H00Q 0.9600
C00Z H00R 0.9600
C00Z H00X 0.9600
C010 H01J 0.9600
C010 H01K 0.9600
C010 H01L 0.9600
C011 H011 0.9300
C016 H01M 0.9600
C016 H01N 0.9600
C016 H01O 0.9600

loop_
_exptl_oxdiff_crystal_face_indexfrac_h
_exptl_oxdiff_crystal_face_indexfrac_k
_exptl_oxdiff_crystal_face_indexfrac_l
_exptl_oxdiff_crystal_face_x
_exptl_oxdiff_crystal_face_y
_exptl_oxdiff_crystal_face_z
-0.2298 2.2796 14.9714 -0.0311 -0.0624 0.9976
-0.8757 -2.7228 -14.1914 0.0950 0.1967 -0.9758
0.8827 -4.9649 -6.4008 -0.3339 0.6160 -0.7135
-8.8105 -0.0212 6.0265 0.7519 0.5169 0.4091
1.6697 5.2330 3.0627 0.1562 -0.8370 0.5245
2.3104 5.1019 -3.7584 0.1814 -0.9749 0.1293
-1.8488 -5.2863 -1.4926 -0.1647 0.8832 -0.4391
9.4179 -0.0747 1.6784 -0.9236 -0.3832 0.0089
-7.4189 2.9099 5.1399 0.8323 -0.0220 0.5539
5.9915 -0.3087 12.7583 -0.7684 0.0190 0.6397
8.3956 -2.0724 4.2934 -0.9994 0.0256 0.0231
6.9342 -2.9519 -6.7275 -0.7670 0.0204 -0.6413
2.2632 -2.4170 -14.2357 -0.1818 0.0058 -0.9833
-8.2994 1.9050 -5.4345 0.9947 -0.0254 -0.0994
0.2729 2.5016 14.6364 -0.0590 -0.1263 0.9902
7.2582 2.6028 -7.0052 -0.4144 -0.8694 -0.2693
-0.0435 -2.4082 -14.7886 0.0457 0.0984 -0.9941
-5.9322 -3.8737 -5.0995 0.3702 0.7786 -0.5067
-6.7690 -3.7453 -1.6363 0.4103 0.8621 -0.2974
-0.6691 5.3344 -2.5556 0.4637 -0.8535 0.2379
0.8062 -5.3548 -1.9801 -0.4149 0.7644 -0.4936
-0.4707 4.8788 -7.1044 0.4771 -0.8774 -0.0497
-0.1556 2.5485 14.5657 -0.0141 -0.1156 0.9932
5.1347 4.2691 -4.7611 -0.1300 -0.9915 -0.0090
-4.9368 -4.5661 2.0923 0.1281 0.9784 -0.1624
0.2889 5.3480 -2.5007 0.3728 -0.8980 0.2338
-0.0975 -5.4015 -1.0830 -0.3447 0.8297 -0.4392
5.0358 -3.8503 7.5975 -0.8476 0.5189 0.1109
-0.9394 2.2008 14.9959 0.0306 -0.0175 0.9994
1.7673 -2.8322 -13.7291 -0.1701 0.1029 -0.9800
4.3547 -4.4343 -5.6615 -0.6380 0.3896 -0.6642
1.0055 4.7221 7.8844 0.1172 -0.6353 0.7633
-1.3220 -5.0105 -5.8129 -0.1357 0.7342 -0.6653
2.4535 4.8004 -6.3073 0.1827 -0.9825 -0.0354
0.0707 5.3824 1.7611 0.3365 -0.8126 0.4759
-0.1906 4.9769 6.4903 0.2677 -0.6475 0.7135
-0.3102 4.6260 8.5612 0.2262 -0.5479 0.8054
-0.7160 2.2831 14.9190 0.0161 -0.0420 0.9990
-0.2140 -5.4029 0.9500 -0.3621 0.8737 -0.3248
0.4731 5.0235 -6.0915 0.3832 -0.9236 0.0091
-0.5794 2.6394 14.3810 0.0350 -0.1141 0.9928
1.2637 5.2959 -2.6052 0.2781 -0.9359 0.2161
-1.0869 -5.3772 0.1011 -0.2655 0.8932 -0.3630
